data_7702050
loop_
_publ_author_name
'Naga Babu, Chatla'
'Srinivas, Katam'
'Prabusankar, Ganesan'

_publ_section_title
;
 Facile access to zinc and cadmium selones: highly active catalysts for
 Barbier reactions in aqueous media.
;
_journal_issue 15
_journal_name_full 'Dalton transactions (Cambridge, England : 2003)'
_journal_page_first 6456
_journal_page_last 6465
_journal_paper_doi 10.1039/c5dt04871k
_journal_volume 45
_journal_year 2016
_chemical_formula_moiety 'C36 H48 Cd Cl N5 O7 Se2'
_chemical_formula_sum 'C36 H48 Cd Cl N5 O7 Se2'
_chemical_formula_weight 968.59
_space_group_crystal_system monoclinic
_space_group_IT_number 14
_space_group_name_Hall '-P 2ybc'
_space_group_name_H-M_alt 'P 1 21/c 1'
_symmetry_Int_Tables_number 14
_audit_creation_date 2016-02-01
_audit_creation_method
;
Olex2 1.2
(compiled 2015.09.30 svn.r3233 for OlexSys, GUI svn.r5103)
;
_audit_update_record
;
2016-02-01 deposited with the CCDC.
2016-02-25 downloaded from the CCDC.
;
_cell_angle_alpha 90
_cell_angle_beta 91.816(3)
_cell_angle_gamma 90
_cell_formula_units_Z 4
_cell_length_a 15.4360(6)
_cell_length_b 9.9516(4)
_cell_length_c 26.6168(9)
_cell_measurement_reflns_used 6619
_cell_measurement_temperature 150
_cell_measurement_theta_max 71.2190
_cell_measurement_theta_min 4.3170
_cell_volume 4086.6(3)
_computing_cell_refinement
;
CrysAlisPro, Agilent Technologies,
Version 1.171.37.35 (release 13-08-2014 CrysAlis171 .NET)
(compiled Aug 13 2014,18:06:01)
;
_computing_data_collection
;
CrysAlisPro, Agilent Technologies,
Version 1.171.37.35 (release 13-08-2014 CrysAlis171 .NET)
(compiled Aug 13 2014,18:06:01)
;
_computing_data_reduction
;
CrysAlisPro, Agilent Technologies,
Version 1.171.37.35 (release 13-08-2014 CrysAlis171 .NET)
(compiled Aug 13 2014,18:06:01)
;
_computing_molecular_graphics 'Olex2 (Dolomanov et al., 2009)'
_computing_publication_material 'Olex2 (Dolomanov et al., 2009)'
_computing_structure_refinement 'olex2.refine (Bourhis et al., 2015)'
_computing_structure_solution 'ShelXT (Sheldrick, 2015)'
_diffrn_ambient_environment N~2~
_diffrn_ambient_temperature 150
_diffrn_detector 'CCD plate'
_diffrn_detector_area_resol_mean 16.1293
_diffrn_detector_type Eos
_diffrn_measured_fraction_theta_full 0.9787
_diffrn_measured_fraction_theta_max 0.9771
_diffrn_measurement_details
;
#__ type_ start__ end____ width___ exp.time_
  1 omega   29.00   69.00   1.0000    1.5000
omega____ theta____ kappa____ phi______ frames
    -        0.0000   57.0000    0.0000 40

#__ type_ start__ end____ width___ exp.time_
  2 omega  -16.00   10.00   1.0000    1.5000
omega____ theta____ kappa____ phi______ frames
    -        0.0000   57.0000    0.0000 26

#__ type_ start__ end____ width___ exp.time_
  3 omega  -57.00  -29.00   1.0000    1.5000
omega____ theta____ kappa____ phi______ frames
    -        0.0000  -77.0000  -90.0000 28

#__ type_ start__ end____ width___ exp.time_
  4 omega -113.00  -12.00   1.0000    1.5000
omega____ theta____ kappa____ phi______ frames
    -      -42.5000  -77.0000  150.0000 101

#__ type_ start__ end____ width___ exp.time_
  5 omega  -31.00   30.00   1.0000    1.5000
omega____ theta____ kappa____ phi______ frames
    -      -42.5000   38.0000   90.0000 61

#__ type_ start__ end____ width___ exp.time_
  6 omega  -51.00   -7.00   1.0000    1.5000
omega____ theta____ kappa____ phi______ frames
    -      -42.5000   25.0000  -60.0000 44

#__ type_ start__ end____ width___ exp.time_
  7 omega  -16.00   25.00   1.0000    1.5000
omega____ theta____ kappa____ phi______ frames
    -      -42.5000   38.0000  -60.0000 41

#__ type_ start__ end____ width___ exp.time_
  8 omega  -72.00  -35.00   1.0000    1.5000
omega____ theta____ kappa____ phi______ frames
    -      -42.5000  -57.0000    0.0000 37

#__ type_ start__ end____ width___ exp.time_
  9 omega   41.00   93.00   1.0000    1.5000
omega____ theta____ kappa____ phi______ frames
    -      109.7185  -25.0000   90.0000 52

#__ type_ start__ end____ width___ exp.time_
 10 omega   38.00   70.00   1.0000    1.5000
omega____ theta____ kappa____ phi______ frames
    -      109.7185  -38.0000  -30.0000 32

#__ type_ start__ end____ width___ exp.time_
 11 omega   38.00   89.00   1.0000    1.5000
omega____ theta____ kappa____ phi______ frames
    -      109.7185  -25.0000  150.0000 51

#__ type_ start__ end____ width___ exp.time_
 12 omega   89.00  151.00   1.0000    1.5000
omega____ theta____ kappa____ phi______ frames
    -      109.7185  178.0000   60.0000 62

#__ type_ start__ end____ width___ exp.time_
 13 omega   40.00  102.00   1.0000    1.5000
omega____ theta____ kappa____ phi______ frames
    -      109.7185  -50.0000   30.0000 62

#__ type_ start__ end____ width___ exp.time_
 14 omega   44.00  132.00   1.0000    1.5000
omega____ theta____ kappa____ phi______ frames
    -      109.7185  -63.0000 -180.0000 88

#__ type_ start__ end____ width___ exp.time_
 15 omega   41.00   67.00   1.0000    1.5000
omega____ theta____ kappa____ phi______ frames
    -      109.7185  -25.0000 -120.0000 26

#__ type_ start__ end____ width___ exp.time_
 16 omega  104.00  160.00   1.0000    1.5000
omega____ theta____ kappa____ phi______ frames
    -      109.7185  111.0000 -180.0000 56

#__ type_ start__ end____ width___ exp.time_
 17 omega   87.00  169.00   1.0000    1.5000
omega____ theta____ kappa____ phi______ frames
    -      109.7185   25.0000    0.0000 82
;
_diffrn_measurement_device 'four-circle diffractometer'
_diffrn_measurement_device_type 'SuperNova, Dual, Cu at zero, Eos'
_diffrn_measurement_method '\w scans'
_diffrn_orient_matrix_UB_11 -0.0794770000
_diffrn_orient_matrix_UB_12 -0.0583276000
_diffrn_orient_matrix_UB_13 0.0260247000
_diffrn_orient_matrix_UB_21 -0.0267503000
_diffrn_orient_matrix_UB_22 -0.0754860000
_diffrn_orient_matrix_UB_23 -0.0487263000
_diffrn_orient_matrix_UB_31 0.0541300000
_diffrn_orient_matrix_UB_32 -0.1217075000
_diffrn_orient_matrix_UB_33 0.0176720000
_diffrn_radiation_monochromator mirror
_diffrn_radiation_probe x-ray
_diffrn_radiation_type 'Cu K\a'
_diffrn_radiation_wavelength 1.54184
_diffrn_reflns_av_R_equivalents 0.0428
_diffrn_reflns_av_unetI/netI 0.0546
_diffrn_reflns_limit_h_max 18
_diffrn_reflns_limit_h_min -16
_diffrn_reflns_limit_k_max 8
_diffrn_reflns_limit_k_min -11
_diffrn_reflns_limit_l_max 32
_diffrn_reflns_limit_l_min -32
_diffrn_reflns_number 14393
_diffrn_reflns_theta_full 71.1129
_diffrn_reflns_theta_max 71.11
_diffrn_reflns_theta_min 3.32
_diffrn_source 'sealed X-ray tube'
_diffrn_source_current n/a
_diffrn_source_type 'SuperNova (Cu) X-ray Source'
_diffrn_source_voltage n/a
_exptl_absorpt_coefficient_mu 7.341
_exptl_absorpt_correction_T_max 1.00000
_exptl_absorpt_correction_T_min 0.20127
_exptl_absorpt_correction_type multi-scan
_exptl_absorpt_process_details
;
CrysAlisPro, Agilent Technologies,
Version 1.171.37.35 (release 13-08-2014 CrysAlis171 .NET)
(compiled Aug 13 2014,18:06:01)
Empirical absorption correction using spherical harmonics,
 implemented in SCALE3 ABSPACK scaling algorithm.
;
_exptl_crystal_colour colourless
_exptl_crystal_colour_primary colourless
_exptl_crystal_density_diffrn 1.5742
_exptl_crystal_description block
_exptl_crystal_F_000 1952.5686
_exptl_crystal_size_max 0.07
_exptl_crystal_size_mid 0.06
_exptl_crystal_size_min 0.06
_refine_diff_density_max 1.2696
_refine_diff_density_min -2.3233
_refine_diff_density_rms 0.1746
_refine_ls_d_res_high 0.8148
_refine_ls_d_res_low 13.3017
_refine_ls_goodness_of_fit_ref 1.0375
_refine_ls_hydrogen_treatment mixed
_refine_ls_matrix_type full
_refine_ls_number_constraints 74
_refine_ls_number_parameters 478
_refine_ls_number_reflns 7737
_refine_ls_number_restraints 0
_refine_ls_restrained_S_all 1.0375
_refine_ls_R_factor_all 0.0760
_refine_ls_R_factor_gt 0.0690
_refine_ls_shift/su_max 0.0382
_refine_ls_shift/su_mean 0.0039
_refine_ls_structure_factor_coef Fsqd
_refine_ls_weighting_details 'w=1/[\s^2^(Fo^2^)+(0.1368P)^2^+0.8036P] where P=(Fo^2^+2Fc^2^)/3'
_refine_ls_weighting_scheme calc
_refine_ls_wR_factor_gt 0.1884
_refine_ls_wR_factor_ref 0.2036
_reflns_Friedel_coverage 0.0
_reflns_limit_h_max 18
_reflns_limit_h_min -18
_reflns_limit_k_max 11
_reflns_limit_k_min 0
_reflns_limit_l_max 32
_reflns_limit_l_min 0
_reflns_number_gt 6544
_reflns_number_total 7737
_reflns_threshold_expression I>=2u(I)
_cod_data_source_file c5dt04871k2.cif
_cod_data_source_block 1
_cod_original_cell_volume 4086.7(3)
_cod_database_code 7702050
_chemical_oxdiff_formula 'C10 H19 N2 O4 Se Cd'
_reflns_odcompleteness_completeness 99.95
_reflns_odcompleteness_iscentric 1
_reflns_odcompleteness_theta 66.97
_olex2_refinement_description
;
1. Fixed Uiso
 At 1.2 times of:
  All C(H) groups, All C(H,H) groups
 At 1.5 times of:
  All C(H,H,H) groups
2.a Ternary CH refined with riding coordinates:
 C13(H13), C16(H16), C32(H32), C34(H34)
2.b Secondary CH2 refined with riding coordinates:
 C4(H4a,H4b), C22(H22a,H22b)
2.c Aromatic/amide H refined with riding coordinates:
 C2(H2), C3(H3), C9(H9), C10(H10), C11(H11), C20(H20), C21(H21), C27(H27),
 C28(H28), C29(H29)
2.d Idealised Me refined as rotating group:
 C6(H6a,H6b,H6c), C14(H14a,H14b,H14c), C15(H15a,H15b,H15c), C17(H17a,H17b,
 H17c), C18(H18a,H18b,H18c), C24(H24a,H24b,H24c), C31(H31a,H31b,H31c), C33(H33a,
 H33b,H33c), C35(H35a,H35b,H35c), C36(H36a,H36b,H36c)
;
_olex2_submission_special_instructions 'No special instructions were received'

loop_
_space_group_symop_id
_space_group_symop_operation_xyz
1 x,y,z
2 -x,y+1/2,-z+1/2
3 -x,-y,-z
4 x,-y-1/2,z-1/2

loop_
_atom_site_label
_atom_site_type_symbol
_atom_site_fract_x
_atom_site_fract_y
_atom_site_fract_z
_atom_site_U_iso_or_equiv
_atom_site_adp_type
_atom_site_occupancy
_atom_site_refinement_flags_posn
Cd1 Cd 0.31878(3) 0.96717(5) 0.125995(14) 0.04696(17) Uani 1.000000 .
Se1 Se 0.22534(4) 1.05026(7) 0.20222(2) 0.04323(19) Uani 1.000000 .
Se2 Se 0.22116(4) 0.89995(6) 0.04714(2) 0.03993(18) Uani 1.000000 .
Cl1 Cl 0.43838(8) 1.12832(19) 0.10691(6) 0.0546(4) Uani 1.000000 .
O1 O 0.3476(4) 1.1992(5) 0.32517(18) 0.0661(13) Uani 1.000000 .
O2 O 0.4158(3) 1.3320(5) 0.27037(18) 0.0626(13) Uani 1.000000 .
O3 O 0.3430(4) 0.7394(5) -0.07822(17) 0.0663(14) Uani 1.000000 .
O4 O 0.4466(3) 0.6323(5) -0.03192(15) 0.0536(11) Uani 1.000000 .
O5 O 0.3766(4) 0.7977(6) 0.17328(19) 0.0693(13) Uani 1.000000 .
O6 O 0.4351(6) 0.7533(11) 0.1054(2) 0.132(4) Uani 1.000000 .
O7 O 0.4321(4) 0.6019(6) 0.1635(2) 0.0793(17) Uani 1.000000 .
N1 N 0.3725(3) 0.9794(5) 0.26605(17) 0.0434(11) Uani 1.000000 .
N2 N 0.2627(3) 0.8486(5) 0.27709(16) 0.0399(10) Uani 1.000000 .
N3 N 0.3590(3) 0.9634(5) -0.02050(17) 0.0380(10) Uani 1.000000 .
N4 N 0.2508(3) 1.1005(5) -0.02858(16) 0.0367(9) Uani 1.000000 .
N5 N 0.4135(2) 0.7227(5) 0.14770(14) 0.0349(9) Uani 1.000000 .
C1 C 0.2894(3) 0.9546(5) 0.25101(19) 0.0370(11) Uani 1.000000 .
C2 C 0.3993(4) 0.8839(8) 0.3015(2) 0.0539(16) Uani 1.000000 .
H2 H 0.4553(4) 0.8767(8) 0.3171(2) 0.0647(19) Uiso 1.000000 R
C3 C 0.3301(4) 0.8030(7) 0.3095(2) 0.0480(13) Uani 1.000000 .
H3 H 0.3277(4) 0.7301(7) 0.3325(2) 0.0577(16) Uiso 1.000000 R
C4 C 0.4187(4) 1.1032(7) 0.2544(2) 0.0530(15) Uani 1.000000 .
H4a H 0.4819(4) 1.0891(7) 0.2594(2) 0.0636(18) Uiso 1.000000 R
H4b H 0.4070(4) 1.1280(7) 0.2188(2) 0.0636(18) Uiso 1.000000 R
C5 C 0.3893(4) 1.2143(7) 0.2881(2) 0.0511(14) Uani 1.000000 .
C6 C 0.3980(5) 1.4505(8) 0.3007(4) 0.072(2) Uani 1.000000 .
H6a H 0.397(4) 1.5304(12) 0.2791(6) 0.109(3) Uiso 1.000000 GR
H6b H 0.342(2) 1.440(3) 0.316(2) 0.109(3) Uiso 1.000000 GR
H6c H 0.443(3) 1.461(4) 0.3269(17) 0.109(3) Uiso 1.000000 GR
C7 C 0.1737(3) 0.8073(6) 0.27997(18) 0.0389(11) Uani 1.000000 .
C8 C 0.1408(4) 0.7099(6) 0.24624(19) 0.0401(11) Uani 1.000000 .
C9 C 0.0533(4) 0.6781(6) 0.2486(2) 0.0465(13) Uani 1.000000 .
H9 H 0.0290(4) 0.6125(6) 0.2264(2) 0.0558(15) Uiso 1.000000 R
C10 C 0.0010(4) 0.7413(7) 0.2831(2) 0.0474(13) Uani 1.000000 .
H10 H -0.0589(4) 0.7197(7) 0.2838(2) 0.0569(15) Uiso 1.000000 R
C11 C 0.0356(4) 0.8350(6) 0.3162(2) 0.0417(11) Uani 1.000000 .
H11 H -0.0010(4) 0.8781(6) 0.3393(2) 0.0500(14) Uiso 1.000000 R
C12 C 0.1238(4) 0.8678(6) 0.3163(2) 0.0392(11) Uani 1.000000 .
C13 C 0.1617(4) 0.9647(6) 0.3554(2) 0.0442(13) Uani 1.000000 .
H13 H 0.2259(4) 0.9654(6) 0.3517(2) 0.0531(15) Uiso 1.000000 R
C14 C 0.1294(5) 1.1069(7) 0.3460(3) 0.0624(17) Uani 1.000000 .
H14a H 0.137(4) 1.130(2) 0.3106(6) 0.094(3) Uiso 1.000000 GR
H14b H 0.0680(11) 1.1127(16) 0.354(2) 0.094(3) Uiso 1.000000 GR
H14c H 0.163(3) 1.1696(10) 0.3673(16) 0.094(3) Uiso 1.000000 GR
C15 C 0.1442(5) 0.9191(8) 0.4085(2) 0.0625(18) Uani 1.000000 .
H15a H 0.0818(6) 0.922(6) 0.4140(8) 0.094(3) Uiso 1.000000 GR
H15b H 0.165(4) 0.827(2) 0.4133(8) 0.094(3) Uiso 1.000000 GR
H15c H 0.174(3) 0.979(4) 0.4326(2) 0.094(3) Uiso 1.000000 GR
C16 C 0.1972(4) 0.6395(7) 0.2093(2) 0.0496(14) Uani 1.000000 .
H16 H 0.2568(4) 0.6786(7) 0.2128(2) 0.0595(17) Uiso 1.000000 R
C17 C 0.1634(5) 0.6645(8) 0.1546(2) 0.0633(18) Uani 1.000000 .
H17a H 0.1050(17) 0.627(5) 0.1502(7) 0.095(3) Uiso 1.000000 GR
H17b H 0.162(4) 0.7614(8) 0.1480(7) 0.095(3) Uiso 1.000000 GR
H17c H 0.202(2) 0.621(5) 0.1311(2) 0.095(3) Uiso 1.000000 GR
C18 C 0.2041(5) 0.4882(8) 0.2198(3) 0.0614(17) Uani 1.000000 .
H18a H 0.213(4) 0.4734(8) 0.2560(4) 0.092(3) Uiso 1.000000 GR
H18b H 0.1504(16) 0.4437(12) 0.208(2) 0.092(3) Uiso 1.000000 GR
H18c H 0.253(3) 0.4508(14) 0.2018(19) 0.092(3) Uiso 1.000000 GR
C19 C 0.2806(3) 0.9942(5) -0.0024(2) 0.0355(10) Uani 1.000000 .
C20 C 0.3124(4) 1.1393(6) -0.06261(19) 0.0410(11) Uani 1.000000 .
H20 H 0.3081(4) 1.2128(6) -0.08533(19) 0.0492(14) Uiso 1.000000 R
C21 C 0.3785(4) 1.0545(6) -0.0575(2) 0.0432(12) Uani 1.000000 .
H21 H 0.4301(4) 1.0563(6) -0.0760(2) 0.0518(15) Uiso 1.000000 R
C22 C 0.4108(3) 0.8467(6) -0.0066(2) 0.0410(11) Uani 1.000000 .
H22a H 0.4730(3) 0.8711(6) -0.0059(2) 0.0492(14) Uiso 1.000000 R
H22b H 0.3959(3) 0.8165(6) 0.0275(2) 0.0492(14) Uiso 1.000000 R
C23 C 0.3947(4) 0.7342(6) -0.0436(2) 0.0441(12) Uani 1.000000 .
C24 C 0.4467(8) 0.5195(8) -0.0668(3) 0.083(3) Uani 1.000000 .
H24a H 0.488(4) 0.537(4) -0.0930(17) 0.124(4) Uiso 1.000000 GR
H24b H 0.463(5) 0.4373(16) -0.0485(6) 0.124(4) Uiso 1.000000 GR
H24c H 0.3886(14) 0.508(5) -0.082(2) 0.124(4) Uiso 1.000000 GR
C25 C 0.1689(3) 1.1691(5) -0.02285(18) 0.0356(10) Uani 1.000000 .
C26 C 0.0970(3) 1.1239(5) -0.0510(2) 0.0382(11) Uani 1.000000 .
C27 C 0.0208(4) 1.1991(6) -0.0469(2) 0.0444(12) Uani 1.000000 .
H27 H -0.0293(4) 1.1739(6) -0.0664(2) 0.0533(14) Uiso 1.000000 R
C28 C 0.0166(4) 1.3093(6) -0.0152(2) 0.0495(14) Uani 1.000000 .
H28 H -0.0357(4) 1.3592(6) -0.0132(2) 0.0594(16) Uiso 1.000000 R
C29 C 0.0886(4) 1.3459(6) 0.0133(2) 0.0442(12) Uani 1.000000 .
H29 H 0.0849(4) 1.4203(6) 0.0354(2) 0.0531(15) Uiso 1.000000 R
C30 C 0.1667(4) 1.2768(5) 0.01062(19) 0.0406(11) Uani 1.000000 .
C31 C 0.2760(7) 1.4589(9) 0.0324(4) 0.081(3) Uani 1.000000 .
H31a H 0.300(4) 1.460(2) -0.0013(12) 0.121(4) Uiso 1.000000 GR
H31b H 0.2279(13) 1.5232(14) 0.034(3) 0.121(4) Uiso 1.000000 GR
H31c H 0.321(4) 1.484(3) 0.0572(18) 0.121(4) Uiso 1.000000 GR
C32 C 0.2427(4) 1.3173(7) 0.0443(2) 0.0510(14) Uani 1.000000 .
H32 H 0.2909(4) 1.2523(7) 0.0390(2) 0.0612(17) Uiso 1.000000 R
C33 C 0.2182(6) 1.3088(8) 0.0994(2) 0.072(2) Uani 1.000000 .
H33a H 0.184(4) 1.388(3) 0.1081(7) 0.108(3) Uiso 1.000000 GR
H33b H 0.184(4) 1.228(4) 0.1046(6) 0.108(3) Uiso 1.000000 GR
H33c H 0.2709(6) 1.305(7) 0.1209(3) 0.108(3) Uiso 1.000000 GR
C34 C 0.0983(4) 0.9989(6) -0.0843(2) 0.0434(12) Uani 1.000000 .
H34 H 0.1397(4) 0.9341(6) -0.0678(2) 0.0521(14) Uiso 1.000000 R
C35 C 0.0120(5) 0.9302(7) -0.0879(3) 0.0530(14) Uani 1.000000 .
H35a H -0.0134(16) 0.928(5) -0.0547(5) 0.079(2) Uiso 1.000000 GR
H35b H -0.0266(12) 0.980(3) -0.1113(16) 0.079(2) Uiso 1.000000 GR
H35c H 0.0195(6) 0.8382(19) -0.100(2) 0.079(2) Uiso 1.000000 GR
C36 C 0.1309(5) 1.0257(7) -0.1365(3) 0.0604(18) Uani 1.000000 .
H36a H 0.090(2) 1.085(5) -0.1548(9) 0.091(3) Uiso 1.000000 GR
H36b H 0.1879(19) 1.069(6) -0.1339(3) 0.091(3) Uiso 1.000000 GR
H36c H 0.136(4) 0.9405(9) -0.1547(9) 0.091(3) Uiso 1.000000 GR

loop_
_atom_site_aniso_label
_atom_site_aniso_U_11
_atom_site_aniso_U_22
_atom_site_aniso_U_33
_atom_site_aniso_U_12
_atom_site_aniso_U_13
_atom_site_aniso_U_23
Cd1 0.0446(3) 0.0698(3) 0.0269(2) 0.00824(18) 0.00589(17) 0.00250(17)
Se1 0.0422(3) 0.0534(4) 0.0347(3) 0.0058(2) 0.0093(2) 0.0023(2)
Se2 0.0460(3) 0.0436(3) 0.0305(3) 0.0022(2) 0.0058(2) 0.0034(2)
Cl1 0.0371(6) 0.0793(10) 0.0485(8) 0.0042(6) 0.0172(5) 0.0140(7)
O1 0.081(3) 0.067(3) 0.052(3) -0.015(3) 0.028(2) -0.010(2)
O2 0.061(3) 0.076(3) 0.052(3) -0.026(2) 0.017(2) -0.006(2)
O3 0.087(3) 0.063(3) 0.048(2) 0.023(3) -0.022(2) -0.013(2)
O4 0.073(3) 0.055(2) 0.032(2) 0.027(2) -0.0003(19) -0.0034(18)
O5 0.081(3) 0.071(3) 0.057(3) 0.011(3) 0.013(3) 0.005(3)
O6 0.184(9) 0.150(8) 0.063(4) 0.083(7) 0.023(5) 0.016(5)
O7 0.095(4) 0.075(4) 0.067(3) 0.027(3) -0.006(3) -0.005(3)
N1 0.042(2) 0.062(3) 0.027(2) -0.007(2) 0.0034(18) -0.009(2)
N2 0.043(2) 0.047(2) 0.030(2) 0.0034(19) 0.0011(18) -0.0053(19)
N3 0.039(2) 0.047(3) 0.028(2) 0.0070(18) 0.0047(17) -0.0024(18)
N4 0.040(2) 0.042(2) 0.028(2) 0.0030(18) 0.0060(17) -0.0023(18)
N5 0.0312(18) 0.055(3) 0.0179(17) 0.0202(18) -0.0034(14) -0.0001(18)
C1 0.039(2) 0.047(3) 0.026(2) 0.004(2) 0.003(2) -0.006(2)
C2 0.047(3) 0.082(5) 0.033(3) 0.009(3) -0.005(2) -0.005(3)
C3 0.053(3) 0.060(3) 0.032(3) 0.011(3) -0.003(2) -0.008(3)
C4 0.041(3) 0.074(4) 0.045(3) -0.014(3) 0.012(2) -0.013(3)
C5 0.044(3) 0.069(4) 0.041(3) -0.013(3) 0.004(2) -0.009(3)
C6 0.068(5) 0.070(5) 0.081(6) -0.018(4) 0.023(4) -0.005(4)
C7 0.046(3) 0.047(3) 0.023(2) -0.004(2) 0.003(2) -0.005(2)
C8 0.052(3) 0.040(3) 0.028(2) -0.005(2) 0.005(2) -0.001(2)
C9 0.058(3) 0.051(3) 0.031(3) -0.013(3) 0.001(2) -0.005(2)
C10 0.042(3) 0.061(3) 0.039(3) -0.012(3) -0.000(2) -0.002(3)
C11 0.046(3) 0.045(3) 0.034(3) -0.000(2) 0.005(2) 0.002(2)
C12 0.044(3) 0.041(3) 0.032(3) 0.000(2) 0.001(2) -0.003(2)
C13 0.043(3) 0.055(3) 0.035(3) 0.000(2) 0.006(2) -0.013(2)
C14 0.077(5) 0.057(4) 0.054(4) -0.004(3) 0.004(3) -0.013(3)
C15 0.075(4) 0.077(5) 0.036(3) -0.003(4) 0.003(3) -0.008(3)
C16 0.064(4) 0.053(3) 0.033(3) -0.006(3) 0.007(3) -0.012(3)
C17 0.093(5) 0.064(4) 0.033(3) -0.006(4) 0.011(3) -0.007(3)
C18 0.074(5) 0.063(4) 0.046(4) -0.003(3) 0.005(3) -0.013(3)
C19 0.035(2) 0.038(2) 0.033(3) 0.005(2) -0.003(2) -0.004(2)
C20 0.052(3) 0.044(3) 0.027(2) 0.005(2) 0.010(2) 0.001(2)
C21 0.043(3) 0.056(3) 0.031(3) 0.004(2) 0.006(2) 0.002(2)
C22 0.039(2) 0.050(3) 0.034(3) 0.013(2) 0.001(2) -0.001(2)
C23 0.051(3) 0.051(3) 0.031(3) 0.014(2) -0.001(2) 0.000(2)
C24 0.140(9) 0.062(4) 0.044(4) 0.038(5) -0.009(5) -0.012(3)
C25 0.044(2) 0.037(2) 0.027(2) 0.004(2) 0.0084(19) 0.006(2)
C26 0.045(3) 0.037(2) 0.033(2) 0.005(2) 0.008(2) 0.004(2)
C27 0.046(3) 0.045(3) 0.043(3) 0.007(2) 0.006(2) 0.003(2)
C28 0.057(3) 0.048(3) 0.045(3) 0.020(3) 0.016(3) 0.011(3)
C29 0.065(3) 0.038(3) 0.030(2) 0.014(3) 0.010(2) 0.003(2)
C30 0.055(3) 0.035(2) 0.032(2) 0.007(2) 0.007(2) 0.001(2)
C31 0.098(7) 0.070(5) 0.072(6) -0.014(4) -0.027(5) -0.007(4)
C32 0.067(4) 0.054(3) 0.031(3) 0.015(3) -0.006(3) -0.013(2)
C33 0.117(7) 0.059(4) 0.039(3) 0.021(4) -0.011(4) -0.006(3)
C34 0.046(3) 0.047(3) 0.037(3) 0.004(2) 0.000(2) -0.005(2)
C35 0.064(4) 0.046(3) 0.049(3) -0.003(3) 0.010(3) 0.002(3)
C36 0.074(4) 0.061(4) 0.048(4) -0.017(3) 0.021(3) -0.016(3)

loop_
_atom_type_symbol
_atom_type_scat_dispersion_real
_atom_type_scat_dispersion_imag
_atom_type_scat_Cromer_Mann_a1
_atom_type_scat_Cromer_Mann_a2
_atom_type_scat_Cromer_Mann_a3
_atom_type_scat_Cromer_Mann_a4
_atom_type_scat_Cromer_Mann_b1
_atom_type_scat_Cromer_Mann_b2
_atom_type_scat_Cromer_Mann_b3
_atom_type_scat_Cromer_Mann_b4
_atom_type_scat_Cromer_Mann_c
_atom_type_scat_source
_atom_type_scat_dispersion_source
C 0.01900 0.01000 2.31000 1.02000 1.58860 0.86500 20.84390 10.20750 0.56870 51.65120 0.215599998832 'International Tables Volume C Table 6.1.1.4 (pp. 500-502)' custom
Cl 0.36800 0.69900 11.46040 7.19640 6.25560 1.64550 0.01040 1.16620 18.51940 47.77840 -9.55739974976 'International Tables Volume C Table 6.1.1.4 (pp. 500-502)' custom
H 0.00000 0.00000 0.49300 0.32291 0.14019 0.04081 10.51090 26.12570 3.14236 57.79970 0.0030380000826 'International Tables Volume C Table 6.1.1.4 (pp. 500-502)' custom
O 0.05200 0.03400 3.04850 2.28680 1.54630 0.86700 13.27710 5.70110 0.32390 32.90890 0.250800013542 'International Tables Volume C Table 6.1.1.4 (pp. 500-502)' custom
N 0.03300 0.01800 12.21260 3.13220 2.01250 1.16630 0.00570 9.89330 28.99750 0.58260 -11.5290002823 'International Tables Volume C Table 6.1.1.4 (pp. 500-502)' custom
Cd 0.15700 4.73500 19.22140 17.64440 4.46100 1.60290 0.59460 6.90890 24.70080 87.48250 5.06939983368 'International Tables Volume C Table 6.1.1.4 (pp. 500-502)' custom
Se -0.79200 1.18300 17.00060 5.81960 3.97310 4.35430 2.40980 0.27260 15.23720 43.81630 2.84089994431 'International Tables Volume C Table 6.1.1.4 (pp. 500-502)' custom

loop_
_geom_angle_atom_site_label_1
_geom_angle_atom_site_label_2
_geom_angle_atom_site_label_3
_geom_angle
Se2 Cd1 Se1 112.15(2)
Cl1 Cd1 Se1 112.10(4)
Cl1 Cd1 Se2 114.04(4)
O5 Cd1 Se1 91.21(13)
O5 Cd1 Se2 117.28(15)
O5 Cd1 Cl1 107.96(15)
C1 Se1 Cd1 94.81(16)
C19 Se2 Cd1 98.80(15)
C6 O2 C5 116.8(5)
C24 O4 C23 117.0(5)
N5 O5 Cd1 109.9(4)
C2 N1 C1 109.5(5)
C4 N1 C1 123.7(5)
C4 N1 C2 125.6(5)
C3 N2 C1 109.9(5)
C7 N2 C1 124.4(5)
C7 N2 C3 124.4(5)
C21 N3 C19 108.8(5)
C22 N3 C19 125.7(5)
C22 N3 C21 125.3(5)
C20 N4 C19 109.1(5)
C25 N4 C19 127.2(4)
C25 N4 C20 123.7(4)
O6 N5 O5 121.9(6)
O7 N5 O5 120.5(5)
O7 N5 O6 117.6(6)
N1 C1 Se1 126.0(4)
N2 C1 Se1 126.8(4)
N2 C1 N1 107.2(5)
H2 C2 N1 126.5(3)
C3 C2 N1 107.0(5)
C3 C2 H2 126.5(4)
C2 C3 N2 106.4(6)
H3 C3 N2 126.8(3)
H3 C3 C2 126.8(4)
H4a C4 N1 109.8(3)
H4b C4 N1 109.8(3)
H4b C4 H4a 108.2
C5 C4 N1 109.6(5)
C5 C4 H4a 109.8(3)
C5 C4 H4b 109.8(4)
O2 C5 O1 125.3(7)
C4 C5 O1 125.2(7)
C4 C5 O2 109.6(5)
H6a C6 O2 109.5
H6b C6 O2 109.5
H6b C6 H6a 109.5
H6c C6 O2 109.5
H6c C6 H6a 109.5
H6c C6 H6b 109.5
C8 C7 N2 119.3(5)
C12 C7 N2 117.6(5)
C12 C7 C8 123.1(5)
C9 C8 C7 117.4(5)
C16 C8 C7 122.3(5)
C16 C8 C9 120.4(5)
H9 C9 C8 119.6(3)
C10 C9 C8 120.8(5)
C10 C9 H9 119.6(3)
H10 C10 C9 119.8(3)
C11 C10 C9 120.3(5)
C11 C10 H10 119.8(3)
H11 C11 C10 119.5(3)
C12 C11 C10 121.1(5)
C12 C11 H11 119.5(3)
C11 C12 C7 117.2(5)
C13 C12 C7 122.7(5)
C13 C12 C11 120.1(5)
H13 C13 C12 107.4(3)
C14 C13 C12 111.2(5)
C14 C13 H13 107.4(4)
C15 C13 C12 111.9(5)
C15 C13 H13 107.4(4)
C15 C13 C14 111.4(6)
H14a C14 C13 109.5
H14b C14 C13 109.5
H14b C14 H14a 109.5
H14c C14 C13 109.5
H14c C14 H14a 109.5
H14c C14 H14b 109.5
H15a C15 C13 109.5
H15b C15 C13 109.5
H15b C15 H15a 109.5
H15c C15 C13 109.5
H15c C15 H15a 109.5
H15c C15 H15b 109.5
H16 C16 C8 107.8(3)
C17 C16 C8 110.7(6)
C17 C16 H16 107.8(4)
C18 C16 C8 112.1(5)
C18 C16 H16 107.8(4)
C18 C16 C17 110.4(5)
H17a C17 C16 109.5
H17b C17 C16 109.5
H17b C17 H17a 109.5
H17c C17 C16 109.5
H17c C17 H17a 109.5
H17c C17 H17b 109.5
H18a C18 C16 109.5
H18b C18 C16 109.5
H18b C18 H18a 109.5
H18c C18 C16 109.5
H18c C18 H18a 109.5
H18c C18 H18b 109.5
N3 C19 Se2 126.8(4)
N4 C19 Se2 126.2(4)
N4 C19 N3 106.9(5)
H20 C20 N4 126.4(3)
C21 C20 N4 107.2(5)
C21 C20 H20 126.4(3)
C20 C21 N3 107.9(5)
H21 C21 N3 126.1(3)
H21 C21 C20 126.1(3)
H22a C22 N3 109.5(3)
H22b C22 N3 109.5(3)
H22b C22 H22a 108.1
C23 C22 N3 110.6(4)
C23 C22 H22a 109.5(3)
C23 C22 H22b 109.5(3)
O4 C23 O3 126.5(6)
C22 C23 O3 124.1(5)
C22 C23 O4 109.3(4)
H24a C24 O4 109.5
H24b C24 O4 109.5
H24b C24 H24a 109.5
H24c C24 O4 109.5
H24c C24 H24a 109.5
H24c C24 H24b 109.5
C26 C25 N4 118.3(5)
C30 C25 N4 117.9(5)
C30 C25 C26 123.8(5)
C27 C26 C25 116.3(5)
C34 C26 C25 123.3(5)
C34 C26 C27 120.4(5)
H27 C27 C26 119.2(4)
C28 C27 C26 121.6(6)
C28 C27 H27 119.2(4)
H28 C28 C27 120.2(4)
C29 C28 C27 119.5(5)
C29 C28 H28 120.2(3)
H29 C29 C28 119.1(3)
C30 C29 C28 121.8(5)
C30 C29 H29 119.1(3)
C29 C30 C25 116.8(5)
C32 C30 C25 123.5(5)
C32 C30 C29 119.7(5)
H31b C31 H31a 109.5
H31c C31 H31a 109.5
H31c C31 H31b 109.5
C32 C31 H31a 109.5
C32 C31 H31b 109.5
C32 C31 H31c 109.5
C31 C32 C30 112.4(5)
H32 C32 C30 108.0(3)
H32 C32 C31 108.0(5)
C33 C32 C30 110.1(6)
C33 C32 C31 110.1(6)
C33 C32 H32 108.0(4)
H33a C33 C32 109.5
H33b C33 C32 109.5
H33b C33 H33a 109.5
H33c C33 C32 109.5
H33c C33 H33a 109.5
H33c C33 H33b 109.5
H34 C34 C26 106.8(3)
C35 C34 C26 112.4(5)
C35 C34 H34 106.8(4)
C36 C34 C26 113.6(5)
C36 C34 H34 106.8(4)
C36 C34 C35 109.9(5)
H35a C35 C34 109.5
H35b C35 C34 109.5
H35b C35 H35a 109.5
H35c C35 C34 109.5
H35c C35 H35a 109.5
H35c C35 H35b 109.5
H36a C36 C34 109.5
H36b C36 C34 109.5
H36b C36 H36a 109.5
H36c C36 C34 109.5
H36c C36 H36a 109.5
H36c C36 H36b 109.5

loop_
_geom_bond_atom_site_label_1
_geom_bond_atom_site_label_2
_geom_bond_distance
Cd1 Se1 2.6583(7)
Cd1 Se2 2.6311(7)
Cd1 Cl1 2.5095(16)
Cd1 O5 2.270(5)
Se1 C1 1.868(5)
Se2 C19 1.882(6)
O1 C5 1.205(7)
O2 C5 1.331(8)
O2 C6 1.460(9)
O3 C23 1.201(7)
O4 C23 1.324(7)
O4 C24 1.456(8)
O5 N5 1.170(6)
O6 N5 1.223(8)
O7 N5 1.303(7)
N1 C1 1.353(7)
N1 C2 1.393(9)
N1 C4 1.461(8)
N2 C1 1.335(7)
N2 C3 1.405(7)
N2 C7 1.439(7)
N3 C19 1.351(7)
N3 C21 1.378(7)
N3 C22 1.450(7)
N4 C19 1.339(7)
N4 C20 1.389(7)
N4 C25 1.449(6)
C2 H2 0.9500
C2 C3 1.360(10)
C3 H3 0.9500
C4 H4a 0.9900
C4 H4b 0.9900
C4 C5 1.502(9)
C6 H6a 0.9800
C6 H6b 0.9800
C6 H6c 0.9800
C7 C8 1.405(7)
C7 C12 1.392(7)
C8 C9 1.391(8)
C8 C16 1.506(8)
C9 H9 0.9500
C9 C10 1.392(8)
C10 H10 0.9500
C10 C11 1.380(8)
C11 H11 0.9500
C11 C12 1.400(8)
C12 C13 1.521(7)
C13 H13 1.0000
C13 C14 1.519(9)
C13 C15 1.517(9)
C14 H14a 0.9800
C14 H14b 0.9800
C14 H14c 0.9800
C15 H15a 0.9800
C15 H15b 0.9800
C15 H15c 0.9800
C16 H16 1.0000
C16 C17 1.551(9)
C16 C18 1.534(10)
C17 H17a 0.9800
C17 H17b 0.9800
C17 H17c 0.9800
C18 H18a 0.9800
C18 H18b 0.9800
C18 H18c 0.9800
C20 H20 0.9500
C20 C21 1.328(8)
C21 H21 0.9500
C22 H22a 0.9900
C22 H22b 0.9900
C22 C23 1.506(8)
C24 H24a 0.9800
C24 H24b 0.9800
C24 H24c 0.9800
C25 C26 1.394(8)
C25 C30 1.395(7)
C26 C27 1.401(7)
C26 C34 1.528(8)
C27 H27 0.9500
C27 C28 1.386(9)
C28 H28 0.9500
C28 C29 1.375(9)
C29 H29 0.9500
C29 C30 1.392(8)
C30 C32 1.509(8)
C31 H31a 0.9800
C31 H31b 0.9800
C31 H31c 0.9800
C31 C32 1.536(11)
C32 H32 1.0000
C32 C33 1.529(9)
C33 H33a 0.9800
C33 H33b 0.9800
C33 H33c 0.9800
C34 H34 1.0000
C34 C35 1.498(9)
C34 C36 1.518(9)
C35 H35a 0.9800
C35 H35b 0.9800
C35 H35c 0.9800
C36 H36a 0.9800
C36 H36b 0.9800
C36 H36c 0.9800
